data_1506058
loop_
_publ_author_name
'Chedid, Roland Bou'
'Fr\"ohlich, Roland'
'Hoppe, Dieter'

_publ_section_title
;
 Asymmetric gamma-deprotonation and homoaldol reaction of 1,3-dien-2-yl
 carbamates: stereo- and regiochemistry.
;
_journal_issue 14
_journal_name_full 'Organic letters'
_journal_page_first 3061
_journal_page_last 3064
_journal_paper_doi 10.1021/ol061005p
_journal_volume 8
_journal_year 2006
_chemical_formula_sum 'C37 H41 N O2 Sn'
_chemical_formula_weight 650.40
_chemical_name_systematic
; 
 ? 
;
_space_group_IT_number 4
_symmetry_cell_setting monoclinic
_symmetry_space_group_name_Hall 'P 2yb'
_symmetry_space_group_name_H-M 'P 1 21 1'
_atom_sites_solution_hydrogens geom
_atom_sites_solution_primary direct
_atom_sites_solution_secondary difmap
_audit_creation_method SHELXL-97
_cell_angle_alpha 90.00
_cell_angle_beta 103.09(1)
_cell_angle_gamma 90.00
_cell_formula_units_Z 2
_cell_length_a 11.065(1)
_cell_length_b 13.713(1)
_cell_length_c 11.397(1)
_cell_measurement_temperature 198(2)
_cell_volume 1684.4(3)
_computing_cell_refinement 'Collect (Nonius B.V., 1998)'
_computing_data_collection 'Collect (Nonius B.V., 1998)'
_computing_data_reduction 'Denzo-SMN (Otwinowski & Minor, 1997)'
_computing_molecular_graphics 'XP (BrukerAXS, 2000)'
_computing_publication_material 'SHELXL-97 (Sheldrick, 1997)'
_computing_structure_refinement 'SHELXL-97 (Sheldrick, 1997)'
_computing_structure_solution 'SHELXS-97 (Sheldrick, 1990)'
_diffrn_ambient_temperature 198(2)
_diffrn_measured_fraction_theta_full 0.994
_diffrn_measured_fraction_theta_max 0.994
_diffrn_measurement_device_type 'Nonius KappaCCD'
_diffrn_measurement_method '\w and \f scans'
_diffrn_radiation_monochromator graphite
_diffrn_radiation_source 'rotating anode Nonius FR591'
_diffrn_radiation_type MoK\a
_diffrn_radiation_wavelength 0.71073
_diffrn_reflns_av_R_equivalents 0.0332
_diffrn_reflns_av_sigmaI/netI 0.0364
_diffrn_reflns_limit_h_max 14
_diffrn_reflns_limit_h_min -10
_diffrn_reflns_limit_k_max 18
_diffrn_reflns_limit_k_min -16
_diffrn_reflns_limit_l_max 11
_diffrn_reflns_limit_l_min -14
_diffrn_reflns_number 10962
_diffrn_reflns_theta_full 27.88
_diffrn_reflns_theta_max 27.88
_diffrn_reflns_theta_min 1.83
_exptl_absorpt_coefficient_mu 0.789
_exptl_absorpt_correction_T_max 0.7977
_exptl_absorpt_correction_T_min 0.7178
_exptl_absorpt_correction_type multi-scan
_exptl_absorpt_process_details 'SORTAV (Blessing, 1995 & 1997)'
_exptl_crystal_colour colorless
_exptl_crystal_density_diffrn 1.282
_exptl_crystal_density_method 'not measured'
_exptl_crystal_description block
_exptl_crystal_F_000 672
_exptl_crystal_size_max 0.45
_exptl_crystal_size_mid 0.35
_exptl_crystal_size_min 0.30
_refine_diff_density_max 0.356
_refine_diff_density_min -0.513
_refine_diff_density_rms 0.041
_refine_ls_abs_structure_details 'Flack H D (1983), Acta Cryst. A39, 876-881'
_refine_ls_abs_structure_Flack -0.042(14)
_refine_ls_extinction_method none
_refine_ls_goodness_of_fit_ref 1.036
_refine_ls_hydrogen_treatment riding
_refine_ls_matrix_type full
_refine_ls_number_parameters 375
_refine_ls_number_reflns 6744
_refine_ls_number_restraints 1
_refine_ls_restrained_S_all 1.036
_refine_ls_R_factor_all 0.0258
_refine_ls_R_factor_gt 0.0236
_refine_ls_shift/su_max 0.001
_refine_ls_shift/su_mean 0.000
_refine_ls_structure_factor_coef Fsqd
_refine_ls_weighting_details 'calc w=1/[\s^2^(Fo^2^)+(0.0140P)^2^+0.4202P] where P=(Fo^2^+2Fc^2^)/3'
_refine_ls_weighting_scheme calc
_refine_ls_wR_factor_gt 0.0544
_refine_ls_wR_factor_ref 0.0557
_reflns_number_gt 6424
_reflns_number_total 6744
_reflns_threshold_expression >2sigma(I)
_cod_data_source_file ol061005psi20060524_090704.cif
_cod_data_source_block hop3479
_cod_original_cell_volume 1684.4(2)
_cod_original_sg_symbol_H-M P21
_cod_database_code 1506058

loop_
_symmetry_equiv_pos_as_xyz
'x, y, z'
'-x, y+1/2, -z'

loop_
_atom_site_label
_atom_site_type_symbol
_atom_site_fract_x
_atom_site_fract_y
_atom_site_fract_z
_atom_site_U_iso_or_equiv
_atom_site_adp_type
_atom_site_occupancy
_atom_site_symmetry_multiplicity
_atom_site_calc_flag
_atom_site_refinement_flags
Sn Sn -0.006206(12) 0.756561(13) -0.150400(11) 0.03502(4) Uani 1 1 d .
O1 O -0.30356(15) 0.69587(13) -0.37486(17) 0.0396(4) Uani 1 1 d .
O2 O -0.49936(15) 0.7488(2) -0.38752(16) 0.0483(5) Uani 1 1 d .
N1 N -0.44867(18) 0.58789(15) -0.35192(17) 0.0344(4) Uani 1 1 d .
C1 C -0.2709(2) 0.78630(17) -0.4149(2) 0.0372(5) Uani 1 1 d .
C2 C -0.2096(2) 0.84874(18) -0.3332(2) 0.0379(5) Uani 1 1 d .
H2 H -0.1820 0.9074 -0.3629 0.045 Uiso 1 1 calc R
C3 C -0.1804(2) 0.83613(18) -0.2010(2) 0.0387(5) Uani 1 1 d .
H3 H -0.2473 0.7962 -0.1786 0.046 Uiso 1 1 calc R
C4 C -0.1704(3) 0.9333(2) -0.1332(3) 0.0537(7) Uani 1 1 d .
H4A H -0.1080 0.9745 -0.1576 0.081 Uiso 1 1 calc R
H4B H -0.1459 0.9212 -0.0463 0.081 Uiso 1 1 calc R
H4C H -0.2509 0.9665 -0.1523 0.081 Uiso 1 1 calc R
C5 C -0.4260(2) 0.68195(18) -0.3727(2) 0.0350(5) Uani 1 1 d .
C6 C -0.3296(4) 0.4755(3) -0.2001(3) 0.0719(10) Uani 1 1 d .
H6A H -0.3107 0.5305 -0.1440 0.108 Uiso 1 1 calc R
H6B H -0.2600 0.4295 -0.1844 0.108 Uiso 1 1 calc R
H6C H -0.4048 0.4424 -0.1890 0.108 Uiso 1 1 calc R
C7 C -0.3501(2) 0.51235(18) -0.3274(2) 0.0390(5) Uani 1 1 d .
H7 H -0.2712 0.5436 -0.3368 0.047 Uiso 1 1 calc R
C8 C -0.3789(4) 0.4301(3) -0.4172(4) 0.0753(11) Uani 1 1 d .
H8A H -0.4504 0.3932 -0.4036 0.113 Uiso 1 1 calc R
H8B H -0.3068 0.3868 -0.4073 0.113 Uiso 1 1 calc R
H8C H -0.3983 0.4569 -0.4990 0.113 Uiso 1 1 calc R
C9 C -0.6167(3) 0.6002(3) -0.2403(3) 0.0666(9) Uani 1 1 d .
H9A H -0.5606 0.5772 -0.1662 0.100 Uiso 1 1 calc R
H9B H -0.7014 0.5787 -0.2415 0.100 Uiso 1 1 calc R
H9C H -0.6143 0.6716 -0.2432 0.100 Uiso 1 1 calc R
C10 C -0.5760(2) 0.5584(2) -0.3489(2) 0.0429(6) Uani 1 1 d .
H10 H -0.5746 0.4859 -0.3391 0.051 Uiso 1 1 calc R
C11 C -0.6683(3) 0.5803(3) -0.4671(3) 0.0640(8) Uani 1 1 d .
H11A H -0.6746 0.6510 -0.4794 0.096 Uiso 1 1 calc R
H11B H -0.7499 0.5540 -0.4640 0.096 Uiso 1 1 calc R
H11C H -0.6398 0.5500 -0.5338 0.096 Uiso 1 1 calc R
C12 C -0.2960(2) 0.80050(19) -0.5436(2) 0.0384(5) Uani 1 1 d .
H12 H -0.2639 0.8578 -0.5721 0.046 Uiso 1 1 calc R
C13 C -0.3609(2) 0.7396(2) -0.6261(2) 0.0416(7) Uani 1 1 d .
H13 H -0.3868 0.6795 -0.5982 0.050 Uiso 1 1 calc R
C14 C -0.39535(19) 0.7583(3) -0.75636(19) 0.0453(5) Uani 1 1 d .
C15 C -0.3397(3) 0.8292(3) -0.8129(3) 0.0590(8) Uani 1 1 d .
H15 H -0.2733 0.8666 -0.7670 0.071 Uiso 1 1 calc R
C16 C -0.3796(4) 0.8462(3) -0.9355(3) 0.0790(11) Uani 1 1 d .
H16 H -0.3425 0.8965 -0.9727 0.095 Uiso 1 1 calc R
C17 C -0.4737(4) 0.7899(4) -1.0035(3) 0.0845(15) Uani 1 1 d .
H17 H -0.4998 0.8006 -1.0878 0.101 Uiso 1 1 calc R
C18 C -0.5290(3) 0.7190(3) -0.9498(3) 0.0764(12) Uani 1 1 d .
H18 H -0.5939 0.6808 -0.9968 0.092 Uiso 1 1 calc R
C19 C -0.4907(3) 0.7027(3) -0.8272(3) 0.0590(8) Uani 1 1 d .
H19 H -0.5296 0.6531 -0.7905 0.071 Uiso 1 1 calc R
C20 C 0.0273(2) 0.72291(18) 0.0379(2) 0.0367(5) Uani 1 1 d .
C21 C -0.0684(2) 0.6960(2) 0.0917(2) 0.0440(6) Uani 1 1 d .
H21 H -0.1505 0.6917 0.0438 0.053 Uiso 1 1 calc R
C22 C -0.0469(3) 0.6754(2) 0.2136(3) 0.0517(7) Uani 1 1 d .
H22 H -0.1138 0.6573 0.2486 0.062 Uiso 1 1 calc R
C23 C 0.0727(3) 0.6812(2) 0.2844(2) 0.0500(7) Uani 1 1 d .
H23 H 0.0883 0.6666 0.3680 0.060 Uiso 1 1 calc R
C24 C 0.1685(3) 0.7084(2) 0.2328(2) 0.0496(6) Uani 1 1 d .
H24 H 0.2503 0.7132 0.2812 0.059 Uiso 1 1 calc R
C25 C 0.1469(2) 0.72871(18) 0.1113(2) 0.0428(6) Uani 1 1 d .
H25 H 0.2142 0.7469 0.0770 0.051 Uiso 1 1 calc R
C26 C 0.1389(2) 0.84754(19) -0.1838(2) 0.0382(5) Uani 1 1 d .
C27 C 0.1968(3) 0.8239(2) -0.2756(3) 0.0515(7) Uani 1 1 d .
H27 H 0.1703 0.7679 -0.3237 0.062 Uiso 1 1 calc R
C28 C 0.2922(4) 0.8801(3) -0.2984(3) 0.0669(9) Uani 1 1 d .
H28 H 0.3318 0.8620 -0.3609 0.080 Uiso 1 1 calc R
C29 C 0.3301(3) 0.9619(2) -0.2312(3) 0.0613(8) Uani 1 1 d .
H29 H 0.3943 1.0014 -0.2488 0.074 Uiso 1 1 calc R
C30 C 0.2760(3) 0.9871(2) -0.1390(3) 0.0593(8) Uani 1 1 d .
H30 H 0.3029 1.0435 -0.0919 0.071 Uiso 1 1 calc R
C31 C 0.1810(3) 0.9293(2) -0.1148(3) 0.0498(7) Uani 1 1 d .
H31 H 0.1443 0.9462 -0.0498 0.060 Uiso 1 1 calc R
C32 C -0.0082(2) 0.62480(18) -0.2519(2) 0.0374(5) Uani 1 1 d .
C33 C 0.0111(3) 0.5364(2) -0.1907(3) 0.0462(6) Uani 1 1 d .
H33 H 0.0258 0.5360 -0.1053 0.055 Uiso 1 1 calc R
C34 C 0.0095(3) 0.4488(2) -0.2518(3) 0.0578(8) Uani 1 1 d .
H34 H 0.0236 0.3892 -0.2084 0.069 Uiso 1 1 calc R
C35 C -0.0128(3) 0.4486(2) -0.3763(3) 0.0593(8) Uani 1 1 d .
H35 H -0.0150 0.3887 -0.4187 0.071 Uiso 1 1 calc R
C36 C -0.0316(3) 0.5353(2) -0.4386(3) 0.0513(7) Uani 1 1 d .
H36 H -0.0461 0.5352 -0.5240 0.062 Uiso 1 1 calc R
C37 C -0.0296(2) 0.6227(2) -0.3773(2) 0.0441(6) Uani 1 1 d .
H37 H -0.0430 0.6821 -0.4212 0.053 Uiso 1 1 calc R

loop_
_atom_site_aniso_label
_atom_site_aniso_U_11
_atom_site_aniso_U_22
_atom_site_aniso_U_33
_atom_site_aniso_U_23
_atom_site_aniso_U_13
_atom_site_aniso_U_12
Sn 0.03957(7) 0.03303(7) 0.03097(7) 0.00315(9) 0.00490(5) 0.00074(9)
O1 0.0326(9) 0.0305(9) 0.0524(10) 0.0099(8) 0.0024(7) -0.0001(7)
O2 0.0449(8) 0.0395(12) 0.0620(9) 0.0098(15) 0.0150(7) 0.0081(11)
N1 0.0321(9) 0.0335(10) 0.0362(10) 0.0042(9) 0.0051(7) -0.0015(8)
C1 0.0330(11) 0.0332(14) 0.0427(12) 0.0102(10) 0.0029(9) 0.0016(8)
C2 0.0385(12) 0.0303(12) 0.0430(13) 0.0092(11) 0.0055(10) -0.0007(9)
C3 0.0396(12) 0.0362(13) 0.0389(12) 0.0029(11) 0.0059(10) 0.0020(10)
C4 0.0618(18) 0.0420(16) 0.0562(17) -0.0045(14) 0.0112(14) 0.0075(13)
C5 0.0368(11) 0.0360(12) 0.0303(11) 0.0038(10) 0.0037(9) 0.0003(10)
C6 0.080(2) 0.073(2) 0.0550(18) 0.0178(18) 0.0003(16) 0.0262(19)
C7 0.0358(12) 0.0311(12) 0.0500(14) 0.0062(11) 0.0095(10) 0.0021(9)
C8 0.076(2) 0.063(2) 0.085(3) -0.030(2) 0.0160(19) 0.0154(18)
C9 0.075(2) 0.059(2) 0.077(2) 0.0053(18) 0.0417(18) 0.0063(18)
C10 0.0377(12) 0.0407(14) 0.0501(14) 0.0043(12) 0.0096(11) -0.0032(10)
C11 0.0432(15) 0.064(2) 0.073(2) 0.0050(18) -0.0114(14) -0.0031(14)
C12 0.0355(11) 0.0350(12) 0.0418(12) 0.0070(11) 0.0029(10) 0.0030(10)
C13 0.0398(11) 0.040(2) 0.0444(11) -0.0009(11) 0.0074(9) 0.0067(10)
C14 0.0398(10) 0.0534(13) 0.0419(10) -0.006(2) 0.0075(8) 0.016(2)
C15 0.0546(17) 0.075(2) 0.0501(16) 0.0050(16) 0.0169(13) 0.0074(16)
C16 0.090(3) 0.097(3) 0.0567(19) 0.016(2) 0.0306(19) 0.021(2)
C17 0.082(2) 0.127(5) 0.0414(15) -0.001(2) 0.0083(16) 0.038(2)
C18 0.0603(19) 0.114(3) 0.0494(17) -0.022(2) 0.0008(14) 0.0192(19)
C19 0.0518(16) 0.073(2) 0.0494(15) -0.0128(16) 0.0061(13) 0.0099(14)
C20 0.0423(12) 0.0330(11) 0.0325(10) 0.0040(9) 0.0039(9) 0.0023(9)
C21 0.0424(13) 0.0449(15) 0.0425(13) 0.0076(12) 0.0048(10) -0.0025(11)
C22 0.0581(17) 0.0526(17) 0.0473(15) 0.0097(14) 0.0181(13) -0.0031(13)
C23 0.0692(18) 0.0432(15) 0.0347(13) 0.0080(12) 0.0059(12) 0.0049(13)
C24 0.0511(15) 0.0472(15) 0.0432(13) 0.0029(13) -0.0045(11) 0.0010(12)
C25 0.0422(12) 0.0421(16) 0.0425(12) 0.0041(10) 0.0059(9) -0.0009(9)
C26 0.0413(12) 0.0350(13) 0.0377(12) 0.0068(11) 0.0077(10) 0.0032(10)
C27 0.0672(18) 0.0417(15) 0.0527(15) 0.0009(13) 0.0286(14) 0.0023(13)
C28 0.084(2) 0.057(2) 0.075(2) 0.0057(17) 0.049(2) 0.0019(17)
C29 0.0598(19) 0.0480(18) 0.084(2) 0.0118(17) 0.0329(17) -0.0056(14)
C30 0.0577(17) 0.0475(17) 0.075(2) -0.0069(16) 0.0188(15) -0.0114(14)
C31 0.0503(16) 0.0504(16) 0.0518(16) -0.0074(13) 0.0181(13) -0.0094(12)
C32 0.0352(11) 0.0339(13) 0.0409(12) 0.0025(11) 0.0041(9) 0.0014(9)
C33 0.0500(15) 0.0382(14) 0.0493(14) 0.0049(12) 0.0089(12) 0.0022(11)
C34 0.0668(19) 0.0350(15) 0.072(2) 0.0037(15) 0.0157(16) 0.0038(13)
C35 0.0618(19) 0.0434(17) 0.077(2) -0.0176(16) 0.0240(16) -0.0048(14)
C36 0.0527(16) 0.0552(18) 0.0475(15) -0.0091(14) 0.0147(12) -0.0025(13)
C37 0.0470(13) 0.0425(15) 0.0431(13) 0.0008(12) 0.0107(10) 0.0017(11)

loop_
_atom_type_symbol
_atom_type_description
_atom_type_scat_dispersion_real
_atom_type_scat_dispersion_imag
_atom_type_scat_source
C C 0.0033 0.0016 'International Tables Vol C Tables 4.2.6.8 and 6.1.1.4'
H H 0.0000 0.0000 'International Tables Vol C Tables 4.2.6.8 and 6.1.1.4'
N N 0.0061 0.0033 'International Tables Vol C Tables 4.2.6.8 and 6.1.1.4'
O O 0.0106 0.0060 'International Tables Vol C Tables 4.2.6.8 and 6.1.1.4'
Sn Sn -0.6537 1.4246 'International Tables Vol C Tables 4.2.6.8 and 6.1.1.4'

loop_
_geom_angle_atom_site_label_1
_geom_angle_atom_site_label_2
_geom_angle_atom_site_label_3
_geom_angle
C26 Sn C32 108.22(9)
C26 Sn C20 109.75(9)
C32 Sn C20 109.71(9)
C26 Sn C3 108.45(9)
C32 Sn C3 112.31(9)
C20 Sn C3 108.38(9)
C5 O1 C1 117.29(19)
C5 N1 C10 119.0(2)
C5 N1 C7 123.0(2)
C10 N1 C7 117.99(19)
C2 C1 O1 118.1(2)
C2 C1 C12 125.1(2)
O1 C1 C12 116.5(2)
C1 C2 C3 126.7(2)
C2 C3 C4 112.7(2)
C2 C3 Sn 107.78(16)
C4 C3 Sn 110.15(18)
O2 C5 N1 127.2(2)
O2 C5 O1 121.7(2)
N1 C5 O1 111.1(2)
N1 C7 C6 111.1(2)
N1 C7 C8 111.1(2)
C6 C7 C8 111.4(3)
N1 C10 C9 112.1(2)
N1 C10 C11 112.2(2)
C9 C10 C11 112.5(3)
C13 C12 C1 125.4(2)
C12 C13 C14 125.2(3)
C15 C14 C19 118.1(3)
C15 C14 C13 123.5(3)
C19 C14 C13 118.5(3)
C14 C15 C16 120.9(3)
C17 C16 C15 119.9(4)
C18 C17 C16 120.2(3)
C17 C18 C19 120.1(4)
C18 C19 C14 120.9(4)
C21 C20 C25 117.6(2)
C21 C20 Sn 121.54(18)
C25 C20 Sn 120.85(18)
C22 C21 C20 121.5(2)
C21 C22 C23 119.7(3)
C24 C23 C22 119.5(2)
C23 C24 C25 120.6(2)
C24 C25 C20 121.0(2)
C27 C26 C31 117.7(2)
C27 C26 Sn 119.6(2)
C31 C26 Sn 122.68(18)
C28 C27 C26 121.1(3)
C29 C28 C27 120.2(3)
C30 C29 C28 120.3(3)
C29 C30 C31 119.4(3)
C26 C31 C30 121.2(3)
C33 C32 C37 117.9(2)
C33 C32 Sn 118.84(18)
C37 C32 Sn 123.28(19)
C34 C33 C32 121.3(3)
C35 C34 C33 119.7(3)
C36 C35 C34 119.9(3)
C35 C36 C37 120.3(3)
C36 C37 C32 120.9(3)

loop_
_geom_bond_atom_site_label_1
_geom_bond_atom_site_label_2
_geom_bond_distance
Sn C26 2.135(2)
Sn C32 2.143(2)
Sn C20 2.143(2)
Sn C3 2.176(2)
O1 C5 1.374(3)
O1 C1 1.397(3)
O2 C5 1.210(4)
N1 C5 1.345(3)
N1 C10 1.474(3)
N1 C7 1.484(3)
C1 C2 1.332(4)
C1 C12 1.443(3)
C2 C3 1.478(3)
C3 C4 1.532(4)
C6 C7 1.504(4)
C7 C8 1.508(4)
C9 C10 1.522(4)
C10 C11 1.525(4)
C12 C13 1.339(3)
C13 C14 1.469(3)
C14 C15 1.385(5)
C14 C19 1.400(5)
C15 C16 1.387(5)
C16 C17 1.384(6)
C17 C18 1.366(6)
C18 C19 1.384(4)
C20 C21 1.389(3)
C20 C25 1.398(3)
C21 C22 1.384(4)
C22 C23 1.387(4)
C23 C24 1.375(4)
C24 C25 1.379(4)
C26 C27 1.383(3)
C26 C31 1.389(4)
C27 C28 1.379(4)
C28 C29 1.370(5)
C29 C30 1.366(5)
C30 C31 1.393(4)
C32 C33 1.391(4)
C32 C37 1.395(3)
C33 C34 1.386(4)
C34 C35 1.385(5)
C35 C36 1.376(5)
C36 C37 1.386(4)

loop_
_geom_torsion_atom_site_label_1
_geom_torsion_atom_site_label_2
_geom_torsion_atom_site_label_3
_geom_torsion_atom_site_label_4
_geom_torsion
C5 O1 C1 C2 105.4(3)
C5 O1 C1 C12 -80.4(3)
O1 C1 C2 C3 -5.3(4)
C12 C1 C2 C3 -179.0(2)
C1 C2 C3 C4 -151.2(3)
C1 C2 C3 Sn 87.0(3)
C26 Sn C3 C2 67.41(19)
C32 Sn C3 C2 -52.14(19)
C20 Sn C3 C2 -173.50(16)
C26 Sn C3 C4 -56.0(2)
C32 Sn C3 C4 -175.50(17)
C20 Sn C3 C4 63.14(19)
C10 N1 C5 O2 1.6(4)
C7 N1 C5 O2 -176.1(2)
C10 N1 C5 O1 -178.8(2)
C7 N1 C5 O1 3.5(3)
C1 O1 C5 O2 -10.6(3)
C1 O1 C5 N1 169.8(2)
C5 N1 C7 C6 112.7(3)
C10 N1 C7 C6 -65.0(3)
C5 N1 C7 C8 -122.5(3)
C10 N1 C7 C8 59.7(3)
C5 N1 C10 C9 -68.3(3)
C7 N1 C10 C9 109.5(3)
C5 N1 C10 C11 59.3(3)
C7 N1 C10 C11 -122.8(3)
C2 C1 C12 C13 -177.7(3)
O1 C1 C12 C13 8.6(3)
C1 C12 C13 C14 174.5(2)
C12 C13 C14 C15 16.7(4)
C12 C13 C14 C19 -162.3(3)
C19 C14 C15 C16 1.7(5)
C13 C14 C15 C16 -177.3(3)
C14 C15 C16 C17 -2.0(5)
C15 C16 C17 C18 1.4(6)
C16 C17 C18 C19 -0.4(5)
C17 C18 C19 C14 0.1(5)
C15 C14 C19 C18 -0.7(5)
C13 C14 C19 C18 178.3(3)
C26 Sn C20 C21 156.8(2)
C32 Sn C20 C21 -84.5(2)
C3 Sn C20 C21 38.5(2)
C26 Sn C20 C25 -22.3(2)
C32 Sn C20 C25 96.5(2)
C3 Sn C20 C25 -140.6(2)
C25 C20 C21 C22 -0.1(4)
Sn C20 C21 C22 -179.3(2)
C20 C21 C22 C23 -0.2(4)
C21 C22 C23 C24 0.6(5)
C22 C23 C24 C25 -0.7(4)
C23 C24 C25 C20 0.4(4)
C21 C20 C25 C24 0.0(4)
Sn C20 C25 C24 179.1(2)
C32 Sn C26 C27 11.1(2)
C20 Sn C26 C27 130.8(2)
C3 Sn C26 C27 -111.0(2)
C32 Sn C26 C31 -167.1(2)
C20 Sn C26 C31 -47.4(2)
C3 Sn C26 C31 70.8(2)
C31 C26 C27 C28 -0.6(4)
Sn C26 C27 C28 -178.9(3)
C26 C27 C28 C29 -1.1(5)
C27 C28 C29 C30 1.8(6)
C28 C29 C30 C31 -0.7(5)
C27 C26 C31 C30 1.7(4)
Sn C26 C31 C30 179.9(2)
C29 C30 C31 C26 -1.1(5)
C26 Sn C32 C33 119.7(2)
C20 Sn C32 C33 -0.1(2)
C3 Sn C32 C33 -120.67(19)
C26 Sn C32 C37 -61.2(2)
C20 Sn C32 C37 179.09(19)
C3 Sn C32 C37 58.5(2)
C37 C32 C33 C34 0.1(4)
Sn C32 C33 C34 179.3(2)
C32 C33 C34 C35 -0.5(5)
C33 C34 C35 C36 0.8(5)
C34 C35 C36 C37 -0.6(5)
C35 C36 C37 C32 0.2(4)
C33 C32 C37 C36 0.1(4)
Sn C32 C37 C36 -179.1(2)

loop_
_cod_related_entry_id
_cod_related_entry_database
_cod_related_entry_code
1 ChemSpider 30651691
